data_7249680
loop_
_publ_author_name
'Ngom, Fallou'
'Blais, Chlo\'e'
'Badiane, Insa'
'H\'enaff, Christine'
'Camara, Magatte'
'Daiguebonne, Carole'
'Guillou, Olivier'

_publ_section_title
;
 Influence of halogens on the crystal packing of
 3,4,5,6-tetra-chloro-phthalate-based lanthanide coordination compounds
;
_journal_name_full CrystEngComm
_journal_paper_doi 10.1039/D4CE00966E
_journal_year 2025
_chemical_formula_sum 'C16 H11 Cl8 O13 Y'
_chemical_formula_weight 783.76
_space_group_crystal_system orthorhombic
_space_group_IT_number 29
_space_group_name_Hall 'P 2c -2ac'
_space_group_name_H-M_alt 'P c a 21'
_atom_sites_solution_hydrogens mixed
_audit_creation_method SHELXL-2018/3
_audit_update_record
;
2024-10-28 deposited with the CCDC.	2024-11-27 downloaded from the CCDC.
;
_cell_angle_alpha 90
_cell_angle_beta 90
_cell_angle_gamma 90
_cell_formula_units_Z 4
_cell_length_a 11.5640(6)
_cell_length_b 18.5537(9)
_cell_length_c 12.1650(6)
_cell_measurement_reflns_used 8549
_cell_measurement_temperature 150(2)
_cell_measurement_theta_max 27.3864
_cell_measurement_theta_min 2.6666
_cell_volume 2610.1(2)
_computing_structure_refinement 'SHELXL-2018/3 (Sheldrick, 2018)'
_computing_structure_solution 'SHELXT 2018/2 (Sheldrick, 2018)'
_diffrn_ambient_temperature 150(2)
_diffrn_measured_fraction_theta_full 1.000
_diffrn_measured_fraction_theta_max 0.999
_diffrn_measurement_device_type 'D8 VENTURE Bruker AXS'
_diffrn_measurement_method 'rotation images'
_diffrn_radiation_type MoK\a
_diffrn_radiation_wavelength 0.71073
_diffrn_reflns_av_R_equivalents 0.0549
_diffrn_reflns_av_unetI/netI 0.0409
_diffrn_reflns_Laue_measured_fraction_full 1.000
_diffrn_reflns_Laue_measured_fraction_max 0.999
_diffrn_reflns_limit_h_max 15
_diffrn_reflns_limit_h_min -14
_diffrn_reflns_limit_k_max 24
_diffrn_reflns_limit_k_min -24
_diffrn_reflns_limit_l_max 15
_diffrn_reflns_limit_l_min -15
_diffrn_reflns_number 29504
_diffrn_reflns_point_group_measured_fraction_full 1.000
_diffrn_reflns_point_group_measured_fraction_max 0.998
_diffrn_reflns_theta_full 25.242
_diffrn_reflns_theta_max 27.492
_diffrn_reflns_theta_min 2.075
_exptl_absorpt_coefficient_mu 3.117
_exptl_absorpt_correction_T_max 0.7456
_exptl_absorpt_correction_T_min 0.6513
_exptl_absorpt_correction_type multi-scan
_exptl_absorpt_process_details
;
  [Sheldrick, G.M. (2014). SADABS Bruker AXS Inc., Madison, Wisconsin, USA]
;
_exptl_crystal_colour colorless
_exptl_crystal_density_diffrn 1.995
_exptl_crystal_description plate
_exptl_crystal_F_000 1544
_exptl_crystal_size_max 0.120
_exptl_crystal_size_mid 0.090
_exptl_crystal_size_min 0.020
_refine_diff_density_max 0.281
_refine_diff_density_min -0.305
_refine_diff_density_rms 0.066
_refine_ls_abs_structure_details
;
 Flack x determined using 2293 quotients [(I+)-(I-)]/[(I+)+(I-)]
 (Parsons, Flack and Wagner, Acta Cryst. B69 (2013) 249-259).
;
_refine_ls_abs_structure_Flack -0.026(3)
_refine_ls_extinction_method none
_refine_ls_goodness_of_fit_ref 0.998
_refine_ls_hydrogen_treatment constr
_refine_ls_matrix_type full
_refine_ls_number_parameters 374
_refine_ls_number_reflns 5978
_refine_ls_number_restraints 16
_refine_ls_restrained_S_all 1.014
_refine_ls_R_factor_all 0.0338
_refine_ls_R_factor_gt 0.0265
_refine_ls_shift/su_max 0.001
_refine_ls_shift/su_mean 0.000
_refine_ls_structure_factor_coef Fsqd
_refine_ls_weighting_details 'w=1/[\s^2^(Fo^2^)+(0.0199P)^2^+0.8998P] where P=(Fo^2^+2Fc^2^)/3'
_refine_ls_weighting_scheme calc
_refine_ls_wR_factor_gt 0.0506
_refine_ls_wR_factor_ref 0.0529
_reflns_Friedel_coverage 0.904
_reflns_Friedel_fraction_full 1.000
_reflns_Friedel_fraction_max 0.998
_reflns_number_gt 5414
_reflns_number_total 5978
_reflns_threshold_expression 'I > 2\s(I)'
_cod_data_source_file d4ce00966e2.cif
_cod_data_source_block shelx_CCDC4
_cod_database_code 7249680
_shelx_shelxl_version_number 2018/3
_shelx_space_group_comment
;
The symmetry employed for this shelxl refinement is uniquely defined
by the following loop, which should always be used as a source of
symmetry information in preference to the above space-group names.
They are only intended as comments.
;

loop_
_space_group_symop_operation_xyz
'x, y, z'
'-x, -y, z+1/2'
'x+1/2, -y, z'
'-x+1/2, y, z+1/2'

loop_
_atom_site_label
_atom_site_type_symbol
_atom_site_fract_x
_atom_site_fract_y
_atom_site_fract_z
_atom_site_U_iso_or_equiv
_atom_site_adp_type
_atom_site_occupancy
_atom_site_site_symmetry_order
_atom_site_calc_flag
_atom_site_refinement_flags_posn
_atom_site_refinement_flags_adp
_atom_site_refinement_flags_occupancy
_atom_site_disorder_assembly
_atom_site_disorder_group
Y1 Y 0.38679(3) 0.56790(2) 0.47148(3) 0.01030(8) Uani 1 1 d . . . . .
Cl1 Cl 0.54122(11) 0.79408(6) 0.42293(10) 0.0317(3) Uani 1 1 d . . . . .
Cl2 Cl 0.55809(12) 0.95809(6) 0.47194(13) 0.0443(3) Uani 1 1 d . . . . .
Cl3 Cl 0.41356(14) 1.02493(6) 0.66159(11) 0.0432(4) Uani 1 1 d . . . . .
Cl4 Cl 0.25068(11) 0.92963(6) 0.80078(10) 0.0301(3) Uani 1 1 d . . . . .
Cl5 Cl 0.54262(8) 0.30737(5) 0.53247(8) 0.0182(2) Uani 1 1 d . . . . .
Cl6 Cl 0.49422(8) 0.14891(5) 0.46683(11) 0.0236(2) Uani 1 1 d . . . . .
Cl7 Cl 0.33115(11) 0.11461(6) 0.27140(11) 0.0308(3) Uani 1 1 d . . . . .
Cl8 Cl 0.21337(12) 0.23922(7) 0.14251(11) 0.0377(3) Uani 1 1 d . . . . .
O1 O 0.4334(2) 0.66182(15) 0.6282(2) 0.0179(6) Uani 1 1 d . . . . .
O2 O 0.3336(2) 0.69004(13) 0.4806(2) 0.0150(5) Uani 1 1 d . . . . .
O3 O 0.2035(2) 0.71915(16) 0.7145(2) 0.0193(6) Uani 1 1 d . . . . .
O4 O 0.2808(3) 0.77635(16) 0.8586(2) 0.0237(7) Uani 1 1 d . . . . .
H4 H 0.244157 0.745222 0.894617 0.028 Uiso 1 1 calc R U . . .
O5 O 0.3149(2) 0.44906(14) 0.4466(2) 0.0159(6) Uani 1 1 d . . . . .
O6 O 0.4944(2) 0.45980(14) 0.3905(2) 0.0162(6) Uani 1 1 d . . . . .
O7 O 0.1550(3) 0.39835(17) 0.2316(2) 0.0236(7) Uani 1 1 d . . . . .
O8 O 0.3288(2) 0.43576(15) 0.1792(2) 0.0156(6) Uani 1 1 d . . . . .
O9 O 0.4539(2) 0.50487(15) 0.6255(2) 0.0157(6) Uani 1 1 d D . . . .
H9A H 0.496969 0.528382 0.667052 0.019 Uiso 1 1 d DG U . . .
H9B H 0.419996 0.470229 0.655630 0.019 Uiso 1 1 d DG U . . .
O10 O 0.2267(3) 0.56081(16) 0.5910(3) 0.0163(7) Uani 1 1 d D . . . .
H10A H 0.169240 0.586235 0.585668 0.020 Uiso 1 1 d DG U . . .
H10B H 0.219002 0.519305 0.621724 0.020 Uiso 1 1 d DG U . . .
O11 O 0.2211(3) 0.57800(18) 0.3504(2) 0.0171(7) Uani 1 1 d D . . . .
H11A H 0.153476 0.571389 0.360211 0.021 Uiso 1 1 d DG U . . .
H11B H 0.215315 0.586817 0.286329 0.021 Uiso 1 1 d DG U . . .
O12 O 0.4370(2) 0.61446(15) 0.2980(2) 0.0147(6) Uani 1 1 d D . . . .
H12A H 0.510329 0.620148 0.282395 0.018 Uiso 1 1 d DG U . . .
H12B H 0.395040 0.650727 0.273568 0.018 Uiso 1 1 d DG U . . .
O13 O 0.5832(2) 0.60006(14) 0.4778(3) 0.0155(5) Uani 1 1 d D . . . .
H13A H 0.600743 0.605461 0.549856 0.019 Uiso 1 1 d DG U . . .
H13B H 0.632919 0.586662 0.426055 0.019 Uiso 1 1 d DG U . . .
C1 C 0.3868(3) 0.7074(2) 0.5693(3) 0.0123(8) Uani 1 1 d . . . . .
C2 C 0.3942(3) 0.7866(2) 0.5948(3) 0.0141(8) Uani 1 1 d . . . . .
C3 C 0.4622(4) 0.8311(2) 0.5296(3) 0.0196(9) Uani 1 1 d . . . . .
C4 C 0.4705(4) 0.9044(2) 0.5502(4) 0.0232(10) Uani 1 1 d . . . . .
C5 C 0.4063(4) 0.9341(2) 0.6359(4) 0.0245(10) Uani 1 1 d . . . . .
C6 C 0.3362(4) 0.8901(2) 0.7012(3) 0.0182(9) Uani 1 1 d . . . . .
C7 C 0.3331(3) 0.8162(2) 0.6830(3) 0.0134(8) Uani 1 1 d . . . . .
C8 C 0.2642(3) 0.7659(2) 0.7538(3) 0.0132(8) Uani 1 1 d . . . . .
C9 C 0.4048(3) 0.4224(2) 0.4047(3) 0.0116(8) Uani 1 1 d . . . . .
C10 C 0.3969(3) 0.3447(2) 0.3687(3) 0.0125(8) Uani 1 1 d . . . . .
C11 C 0.4524(3) 0.2897(2) 0.4229(3) 0.0133(8) Uani 1 1 d . . . . .
C12 C 0.4313(4) 0.2178(2) 0.3940(3) 0.0146(8) Uani 1 1 d . . . . .
C13 C 0.3577(4) 0.2025(2) 0.3076(3) 0.0163(8) Uani 1 1 d . . . . .
C14 C 0.3023(4) 0.2587(2) 0.2519(3) 0.0171(9) Uani 1 1 d . . . . .
C15 C 0.3205(3) 0.3293(2) 0.2830(3) 0.0123(8) Uani 1 1 d . . . . .
C16 C 0.2616(4) 0.3922(2) 0.2262(4) 0.0143(8) Uani 1 1 d . . . . .

loop_
_atom_site_aniso_label
_atom_site_aniso_U_11
_atom_site_aniso_U_22
_atom_site_aniso_U_33
_atom_site_aniso_U_23
_atom_site_aniso_U_13
_atom_site_aniso_U_12
Y1 0.01007(14) 0.00959(15) 0.01123(14) 0.00037(17) 0.00055(18) -0.00017(14)
Cl1 0.0411(7) 0.0227(6) 0.0313(6) -0.0065(5) 0.0228(5) -0.0067(5)
Cl2 0.0682(8) 0.0206(5) 0.0441(6) 0.0005(6) 0.0334(8) -0.0153(6)
Cl3 0.0749(10) 0.0108(5) 0.0441(7) -0.0025(5) 0.0271(7) -0.0060(6)
Cl4 0.0445(7) 0.0167(5) 0.0290(5) -0.0037(5) 0.0170(5) 0.0037(5)
Cl5 0.0181(5) 0.0200(5) 0.0166(4) 0.0017(4) -0.0065(4) -0.0015(4)
Cl6 0.0253(5) 0.0143(4) 0.0312(5) 0.0083(5) -0.0023(5) 0.0038(4)
Cl7 0.0346(6) 0.0120(5) 0.0457(7) -0.0087(5) -0.0083(5) -0.0021(5)
Cl8 0.0434(7) 0.0307(6) 0.0391(7) -0.0128(6) -0.0269(6) 0.0043(6)
O1 0.0198(15) 0.0138(14) 0.0200(14) 0.0027(12) -0.0031(12) 0.0020(12)
O2 0.0193(13) 0.0129(13) 0.0128(12) -0.0011(12) -0.0025(13) -0.0004(10)
O3 0.0210(15) 0.0229(16) 0.0141(14) 0.0003(12) -0.0016(12) -0.0082(13)
O4 0.0374(19) 0.0220(17) 0.0117(14) -0.0002(12) 0.0017(13) -0.0162(14)
O5 0.0130(13) 0.0139(14) 0.0207(17) -0.0036(11) 0.0043(11) 0.0012(11)
O6 0.0139(14) 0.0124(14) 0.0222(15) -0.0023(12) 0.0041(11) -0.0012(12)
O7 0.0108(15) 0.0280(19) 0.0320(18) 0.0142(14) 0.0022(13) 0.0052(14)
O8 0.0126(14) 0.0165(15) 0.0176(14) 0.0048(12) 0.0019(12) -0.0002(12)
O9 0.0171(15) 0.0143(15) 0.0157(14) 0.0046(11) -0.0026(12) -0.0050(12)
O10 0.0160(16) 0.0110(15) 0.0219(15) 0.0036(12) 0.0055(13) 0.0055(12)
O11 0.0106(15) 0.0264(18) 0.0143(15) 0.0019(13) -0.0016(12) -0.0012(14)
O12 0.0113(14) 0.0179(15) 0.0149(13) 0.0034(12) 0.0027(12) 0.0029(12)
O13 0.0133(13) 0.0214(14) 0.0119(12) -0.0003(14) -0.0006(14) -0.0003(10)
C1 0.0117(18) 0.0123(18) 0.0129(18) -0.0020(14) 0.0028(16) -0.0020(16)
C2 0.017(2) 0.0106(19) 0.0145(19) 0.0004(15) -0.0008(16) -0.0016(16)
C3 0.023(2) 0.019(2) 0.0173(19) -0.0015(17) 0.0055(18) 0.0018(18)
C4 0.033(3) 0.016(2) 0.020(2) 0.0027(18) 0.009(2) -0.002(2)
C5 0.038(3) 0.010(2) 0.026(2) -0.0004(18) 0.007(2) 0.0001(19)
C6 0.027(2) 0.012(2) 0.0153(19) 0.0008(16) 0.0054(18) 0.0007(18)
C7 0.014(2) 0.0146(19) 0.0115(18) 0.0009(15) -0.0003(16) -0.0006(17)
C8 0.014(2) 0.0121(19) 0.0129(19) -0.0008(15) 0.0006(16) 0.0020(16)
C9 0.0112(19) 0.0111(19) 0.0125(18) 0.0007(15) 0.0001(15) 0.0018(16)
C10 0.0112(19) 0.0131(19) 0.0132(18) 0.0002(15) 0.0043(15) -0.0002(15)
C11 0.013(2) 0.0132(19) 0.0136(17) 0.0004(15) -0.0002(16) 0.0009(16)
C12 0.0136(19) 0.0120(19) 0.0182(19) 0.0027(15) 0.0017(16) 0.0012(16)
C13 0.018(2) 0.0086(19) 0.022(2) -0.0032(16) 0.0001(17) -0.0014(16)
C14 0.014(2) 0.020(2) 0.017(2) -0.0045(17) -0.0034(17) -0.0012(17)
C15 0.0089(18) 0.0139(19) 0.0141(19) 0.0010(16) 0.0031(15) 0.0013(16)
C16 0.016(2) 0.0142(18) 0.0128(17) -0.0007(18) -0.0004(15) 0.0025(19)

loop_
_atom_type_symbol
_atom_type_description
_atom_type_scat_dispersion_real
_atom_type_scat_dispersion_imag
_atom_type_scat_source
C C 0.0033 0.0016 'International Tables Vol C Tables 4.2.6.8 and 6.1.1.4'
H H 0.0000 0.0000 'International Tables Vol C Tables 4.2.6.8 and 6.1.1.4'
Cl Cl 0.1484 0.1585 'International Tables Vol C Tables 4.2.6.8 and 6.1.1.4'
O O 0.0106 0.0060 'International Tables Vol C Tables 4.2.6.8 and 6.1.1.4'
Y Y -2.7962 3.5667 'International Tables Vol C Tables 4.2.6.8 and 6.1.1.4'

loop_
_geom_angle_atom_site_label_1
_geom_angle_atom_site_label_2
_geom_angle_atom_site_label_3
_geom_angle
_geom_angle_site_symmetry_1
_geom_angle_site_symmetry_3
_geom_angle_publ_flag
O9 Y1 O13 77.30(10) . . ?
O9 Y1 O2 122.06(10) . . ?
O13 Y1 O2 90.38(9) . . ?
O9 Y1 O12 145.04(10) . . ?
O13 Y1 O12 72.42(10) . . ?
O2 Y1 O12 75.69(10) . . ?
O9 Y1 O10 74.85(10) . . ?
O13 Y1 O10 138.83(11) . . ?
O2 Y1 O10 79.59(10) . . ?
O12 Y1 O10 140.11(10) . . ?
O9 Y1 O5 75.79(10) . . ?
O13 Y1 O5 125.33(9) . . ?
O2 Y1 O5 143.99(9) . . ?
O12 Y1 O5 108.21(10) . . ?
O10 Y1 O5 75.64(10) . . ?
O9 Y1 O11 141.90(10) . . ?
O13 Y1 O11 139.86(10) . . ?
O2 Y1 O11 75.35(10) . . ?
O12 Y1 O11 67.76(10) . . ?
O10 Y1 O11 76.02(9) . . ?
O5 Y1 O11 73.59(10) . . ?
O9 Y1 O6 75.83(10) . . ?
O13 Y1 O6 75.02(9) . . ?
O2 Y1 O6 154.34(9) . . ?
O12 Y1 O6 79.78(9) . . ?
O10 Y1 O6 125.15(10) . . ?
O5 Y1 O6 52.66(9) . . ?
O11 Y1 O6 102.20(10) . . ?
O9 Y1 O1 71.57(9) . . ?
O13 Y1 O1 67.11(10) . . ?
O2 Y1 O1 51.90(9) . . ?
O12 Y1 O1 110.81(10) . . ?
O10 Y1 O1 75.61(10) . . ?
O5 Y1 O1 140.95(9) . . ?
O11 Y1 O1 123.33(10) . . ?
O6 Y1 O1 134.16(9) . . ?
O9 Y1 C9 74.25(10) . . ?
O13 Y1 C9 100.41(10) . . ?
O2 Y1 C9 162.43(10) . . ?
O12 Y1 C9 94.27(10) . . ?
O10 Y1 C9 100.49(11) . . ?
O5 Y1 C9 26.24(10) . . ?
O11 Y1 C9 87.56(11) . . ?
O6 Y1 C9 26.43(10) . . ?
O1 Y1 C9 145.42(9) . . ?
O9 Y1 C1 96.86(11) . . ?
O13 Y1 C1 75.85(10) . . ?
O2 Y1 C1 26.44(10) . . ?
O12 Y1 C1 92.36(10) . . ?
O10 Y1 C1 78.05(11) . . ?
O5 Y1 C1 153.69(10) . . ?
O11 Y1 C1 100.58(11) . . ?
O6 Y1 C1 150.85(10) . . ?
O1 Y1 C1 25.59(10) . . ?
C9 Y1 C1 171.01(11) . . ?
C1 O1 Y1 86.8(2) . . ?
C1 O2 Y1 99.0(2) . . ?
C9 O5 Y1 97.3(2) . . ?
C9 O6 Y1 88.8(2) . . ?
O1 C1 O2 121.8(4) . . ?
O1 C1 C2 121.7(3) . . ?
O2 C1 C2 116.4(3) . . ?
O1 C1 Y1 67.6(2) . . ?
O2 C1 Y1 54.60(19) . . ?
C2 C1 Y1 166.8(3) . . ?
C3 C2 C7 119.5(4) . . ?
C3 C2 C1 119.7(3) . . ?
C7 C2 C1 120.8(3) . . ?
C2 C3 C4 121.2(4) . . ?
C2 C3 Cl1 119.5(3) . . ?
C4 C3 Cl1 119.3(3) . . ?
C3 C4 C5 119.2(4) . . ?
C3 C4 Cl2 120.8(3) . . ?
C5 C4 Cl2 120.1(3) . . ?
C4 C5 C6 120.2(4) . . ?
C4 C5 Cl3 119.9(3) . . ?
C6 C5 Cl3 119.9(3) . . ?
C7 C6 C5 120.0(4) . . ?
C7 C6 Cl4 121.1(3) . . ?
C5 C6 Cl4 118.8(3) . . ?
C6 C7 C2 119.8(4) . . ?
C6 C7 C8 122.4(4) . . ?
C2 C7 C8 117.8(4) . . ?
O3 C8 O4 125.3(4) . . ?
O3 C8 C7 121.7(3) . . ?
O4 C8 C7 113.0(3) . . ?
O6 C9 O5 121.2(3) . . ?
O6 C9 C10 122.5(3) . . ?
O5 C9 C10 116.2(3) . . ?
O6 C9 Y1 64.8(2) . . ?
O5 C9 Y1 56.47(19) . . ?
C10 C9 Y1 172.3(3) . . ?
C11 C10 C15 120.2(4) . . ?
C11 C10 C9 122.8(4) . . ?
C15 C10 C9 116.8(3) . . ?
C10 C11 C12 120.4(4) . . ?
C10 C11 Cl5 120.8(3) . . ?
C12 C11 Cl5 118.7(3) . . ?
C13 C12 C11 119.5(4) . . ?
C13 C12 Cl6 120.1(3) . . ?
C11 C12 Cl6 120.4(3) . . ?
C12 C13 C14 119.9(4) . . ?
C12 C13 Cl7 119.9(3) . . ?
C14 C13 Cl7 120.1(3) . . ?
C15 C14 C13 120.3(4) . . ?
C15 C14 Cl8 120.2(3) . . ?
C13 C14 Cl8 119.5(3) . . ?
C14 C15 C10 119.7(4) . . ?
C14 C15 C16 122.5(4) . . ?
C10 C15 C16 117.8(3) . . ?
O7 C16 O8 125.4(4) . . ?
O7 C16 C15 119.5(4) . . ?
O8 C16 C15 115.1(4) . . ?

loop_
_geom_bond_atom_site_label_1
_geom_bond_atom_site_label_2
_geom_bond_distance
_geom_bond_site_symmetry_2
_geom_bond_publ_flag
Y1 O9 2.341(3) . ?
Y1 O13 2.349(2) . ?
Y1 O2 2.351(2) . ?
Y1 O12 2.353(3) . ?
Y1 O10 2.358(3) . ?
Y1 O5 2.376(3) . ?
Y1 O11 2.424(3) . ?
Y1 O6 2.558(3) . ?
Y1 O1 2.639(3) . ?
Y1 C9 2.827(4) . ?
Y1 C1 2.849(4) . ?
Cl1 C3 1.729(4) . ?
Cl2 C4 1.711(4) . ?
Cl3 C5 1.716(4) . ?
Cl4 C6 1.727(4) . ?
Cl5 C11 1.724(4) . ?
Cl6 C12 1.716(4) . ?
Cl7 C13 1.717(4) . ?
Cl8 C14 1.720(4) . ?
O1 C1 1.232(5) . ?
O2 C1 1.284(5) . ?
O3 C8 1.214(5) . ?
O4 C8 1.303(4) . ?
O5 C9 1.260(4) . ?
O6 C9 1.259(5) . ?
O7 C16 1.240(5) . ?
O8 C16 1.258(5) . ?
C1 C2 1.505(5) . ?
C2 C3 1.389(6) . ?
C2 C7 1.396(5) . ?
C3 C4 1.386(6) . ?
C4 C5 1.393(6) . ?
C5 C6 1.399(6) . ?
C6 C7 1.389(6) . ?
C7 C8 1.500(5) . ?
C9 C10 1.509(5) . ?
C10 C11 1.374(5) . ?
C10 C15 1.396(5) . ?
C11 C12 1.402(5) . ?
C12 C13 1.382(6) . ?
C13 C14 1.398(6) . ?
C14 C15 1.381(6) . ?
C15 C16 1.517(5) . ?
